data_7708717
loop_
_publ_author_name
'Rei\&s, Andreas'
'Donsbach, Carsten'
'Feldmann, Claus'

_publ_section_title
;
 Insights into the naphthalenide-driven synthesis and reactivity of
 zerovalent iron nanoparticles
;
_journal_name_full 'Dalton Transactions'
_journal_paper_doi 10.1039/D1DT02523F
_journal_year 2021
_chemical_formula_moiety 'C36 H30 Fe I2 P2'
_chemical_formula_sum 'C36 H30 Fe I2 P2'
_chemical_formula_weight 834.19
_chemical_properties_physical Air-sensitive,Moisture-sensitive,Oxygen-sensitive
_space_group_crystal_system monoclinic
_space_group_IT_number 14
_space_group_name_Hall '-P 2ybc'
_space_group_name_H-M_alt 'P 1 21/c 1'
_atom_sites_solution_hydrogens geom
_audit_creation_date 2021-07-27
_audit_creation_method
;
Olex2 1.3
(compiled 2020.11.12 svn.r5f609507 for OlexSys, GUI svn.r6272)
;
_audit_update_record
;
2021-07-27 deposited with the CCDC.	2021-10-14 downloaded from the CCDC.
;
_cell_angle_alpha 90
_cell_angle_beta 112.123(18)
_cell_angle_gamma 90
_cell_formula_units_Z 4
_cell_length_a 19.393(4)
_cell_length_b 10.2581(14)
_cell_length_c 18.053(4)
_cell_measurement_reflns_used 4800
_cell_measurement_temperature 300
_cell_measurement_theta_max 23.64
_cell_measurement_theta_min 2.26
_cell_volume 3327.0(12)
_computing_cell_refinement
;
X-Area Recipe 1.33.0.0 (STOE, 2015)
;
_computing_data_collection
;
X-Area WinXpose 2.0.22.0 (STOE, 2016)
;
_computing_data_reduction
;
X-Area Integrate 1.72.0.0 (STOE, 2018)
X-Area LANA 1.71.6.0 (STOE, 2017)
;
_computing_molecular_graphics 'Olex2 1.3 (Dolomanov et al., 2009)'
_computing_publication_material 'Olex2 1.3 (Dolomanov et al., 2009)'
_computing_structure_refinement 'XL  (Sheldrick, 2008)'
_diffrn_ambient_temperature 300.0
_diffrn_detector_area_resol_mean 6.67
_diffrn_detector_type 'STOE Imaging Plate'
_diffrn_measured_fraction_theta_full 0.996
_diffrn_measured_fraction_theta_max 0.996
_diffrn_measurement_details
;
 264 frames, detector distance = 100 mm
;
_diffrn_measurement_device '2-circle diffractometer'
_diffrn_measurement_device_type 'STOE IPDS II'
_diffrn_measurement_method 'rotation method, \w scans'
_diffrn_radiation_type MoK\a
_diffrn_radiation_wavelength 0.71073
_diffrn_reflns_av_R_equivalents 0.1557
_diffrn_reflns_av_unetI/netI 0.2020
_diffrn_reflns_Laue_measured_fraction_full 0.996
_diffrn_reflns_Laue_measured_fraction_max 0.996
_diffrn_reflns_limit_h_max 23
_diffrn_reflns_limit_h_min -19
_diffrn_reflns_limit_k_max 11
_diffrn_reflns_limit_k_min -12
_diffrn_reflns_limit_l_max 21
_diffrn_reflns_limit_l_min -21
_diffrn_reflns_number 15357
_diffrn_reflns_point_group_measured_fraction_full 0.996
_diffrn_reflns_point_group_measured_fraction_max 0.996
_diffrn_reflns_theta_full 24.993
_diffrn_reflns_theta_max 24.993
_diffrn_reflns_theta_min 2.267
_exptl_absorpt_coefficient_mu 2.429
_exptl_absorpt_correction_T_max 0.8888
_exptl_absorpt_correction_T_min 0.7055
_exptl_absorpt_correction_type integration
_exptl_absorpt_process_details
;
STOE X-Red32, absorption correction by Gaussian integration, analogous to
P. Coppens, "The Evaluation of Absorption and Extinction in Single-Crystal
Structure Analysis", published in: F. R. Ahmed (Editor), "Crystallographic
Computing", Munksgaard, Copenhagen (1970), 255 - 270.
;
_exptl_crystal_colour yellow
_exptl_crystal_colour_primary yellow
_exptl_crystal_density_diffrn 1.665
_exptl_crystal_density_method 'not measured'
_exptl_crystal_description plate
_exptl_crystal_F_000 1632
_exptl_crystal_size_max 0.2
_exptl_crystal_size_mid 0.08
_exptl_crystal_size_min 0.04
_refine_diff_density_max 0.546
_refine_diff_density_min -0.455
_refine_diff_density_rms 0.093
_refine_ls_extinction_method none
_refine_ls_goodness_of_fit_ref 0.666
_refine_ls_hydrogen_treatment constr
_refine_ls_matrix_type full
_refine_ls_number_parameters 370
_refine_ls_number_reflns 5839
_refine_ls_number_restraints 0
_refine_ls_restrained_S_all 0.666
_refine_ls_R_factor_all 0.1269
_refine_ls_R_factor_gt 0.0383
_refine_ls_shift/su_max 0.001
_refine_ls_shift/su_mean 0.000
_refine_ls_structure_factor_coef Fsqd
_refine_ls_weighting_details 'w=1/[\s^2^(Fo^2^)+(0.0223P)^2^] where P=(Fo^2^+2Fc^2^)/3'
_refine_ls_weighting_scheme calc
_refine_ls_wR_factor_gt 0.0558
_refine_ls_wR_factor_ref 0.0659
_reflns_Friedel_coverage 0.000
_reflns_number_gt 2195
_reflns_number_total 5839
_reflns_threshold_expression 'I > 2\s(I)'
_cod_data_source_file d1dt02523f2.cif
_cod_data_source_block compound_3
_cod_database_code 7708717
_shelx_shelxl_version_number 2018/3
_audit_contact_author
;
      Prof. Dr. Claus Feldmann
      Karlsruher Institut fuer Technologie (KIT), CS
      Institut fuer Anorganische Chemie (AOC)
      Engesserstr. 15, Geb. 30.45
      76131 Karlsruhe 
      Bundesrepublik Deutschland
;
_shelx_space_group_comment
;
The symmetry employed for this shelxl refinement is uniquely defined
by the following loop, which should always be used as a source of
symmetry information in preference to the above space-group names.
They are only intended as comments.
;
_shelx_estimated_absorpt_t_max 0.909
_shelx_estimated_absorpt_t_min 0.642
_olex2_refinement_description
;
1. Fixed Uiso
 At 1.2 times of:
  All C(H) groups
2.a Aromatic/amide H refined with riding coordinates:
 C007(H007), C009(H009), C00B(H00B), C00D(H00D), C00E(H00E), C00G(H00G),
 C00H(H00H), C00I(H00I), C00J(H00J), C00K(H00K), C00L(H00L), C00M(H00M),
 C00O(H00O), C00P(H00P), C00Q(H00Q), C00R(H00R), C00S(H00S), C00T(H00T),
 C00U(H00U), C00V(H00V), C00W(H00W), C00X(H00X), C00Y(H00Y), C00Z(H00Z),
 C010(H010), C011(H011), C012(H012), C013(H013), C014(H014), C015(H015)
;
_olex2_submission_special_instructions 'No special instructions were received'

loop_
_space_group_symop_operation_xyz
'x, y, z'
'-x, y+1/2, -z+1/2'
'-x, -y, -z'
'x, -y-1/2, z-1/2'

loop_
_atom_site_label
_atom_site_type_symbol
_atom_site_fract_x
_atom_site_fract_y
_atom_site_fract_z
_atom_site_U_iso_or_equiv
_atom_site_adp_type
_atom_site_occupancy
_atom_site_site_symmetry_order
_atom_site_calc_flag
_atom_site_refinement_flags_posn
_atom_site_refinement_flags_adp
_atom_site_refinement_flags_occupancy
_atom_site_disorder_assembly
_atom_site_disorder_group
I001 I 0.39471(3) 0.73056(4) 0.60769(3) 0.06552(16) Uani 1 1 d . . . . .
I002 I 0.16134(3) 0.79562(5) 0.56907(4) 0.0888(2) Uani 1 1 d . . . . .
Fe03 Fe 0.26353(5) 0.63590(8) 0.56877(5) 0.0448(3) Uani 1 1 d . . . . .
P04 P 0.22603(9) 0.52996(15) 0.43507(10) 0.0413(4) Uani 1 1 d . . . . .
P05 P 0.27876(9) 0.45139(14) 0.66155(10) 0.0410(4) Uani 1 1 d . . . . .
C006 C 0.1546(3) 0.6222(6) 0.3568(4) 0.0379(15) Uani 1 1 d . . . . .
C007 C 0.2885(4) 0.5348(5) 0.3172(4) 0.0484(18) Uani 1 1 d . . . . .
H007 H 0.242966 0.568393 0.283389 0.058 Uiso 1 1 calc R U . . .
C008 C 0.3262(3) 0.4892(5) 0.7666(4) 0.0338(15) Uani 1 1 d . . . . .
C009 C 0.3661(4) 0.4592(6) 0.4453(4) 0.0525(19) Uani 1 1 d . . . . .
H009 H 0.373878 0.440382 0.498202 0.063 Uiso 1 1 calc R U . . .
C00A C 0.3388(3) 0.3272(5) 0.6448(4) 0.0387(16) Uani 1 1 d . . . . .
C00B C 0.1672(3) 0.7562(6) 0.3527(4) 0.0551(18) Uani 1 1 d . . . . .
H00B H 0.207462 0.797116 0.391526 0.066 Uiso 1 1 calc R U . . .
C00C C 0.3000(4) 0.5085(5) 0.3958(4) 0.0425(17) Uani 1 1 d . . . . .
C00D C 0.3650(4) 0.6463(6) 0.8730(4) 0.0557(19) Uani 1 1 d . . . . .
H00D H 0.366918 0.732300 0.889885 0.067 Uiso 1 1 calc R U . . .
C00E C 0.3581(4) 0.3940(6) 0.8231(4) 0.0556(18) Uani 1 1 d . . . . .
H00E H 0.356800 0.307408 0.807293 0.067 Uiso 1 1 calc R U . . .
C00F C 0.1859(3) 0.3679(6) 0.4275(3) 0.0418(16) Uani 1 1 d . . . . .
C00G C 0.3953(3) 0.5520(7) 0.9263(4) 0.0535(18) Uani 1 1 d . . . . .
H00G H 0.418934 0.572019 0.980239 0.064 Uiso 1 1 calc R U . . .
C00H C 0.3313(3) 0.6169(6) 0.7942(4) 0.0497(17) Uani 1 1 d . . . . .
H00H H 0.311187 0.683856 0.757632 0.060 Uiso 1 1 calc R U . . .
C00I C 0.1174(4) 0.8259(6) 0.2886(5) 0.066(2) Uani 1 1 d . . . . .
H00I H 0.124929 0.914670 0.284300 0.079 Uiso 1 1 calc R U . . .
C00J C 0.3582(4) 0.1262(7) 0.5871(4) 0.067(2) Uani 1 1 d . . . . .
H00J H 0.339152 0.052276 0.556322 0.080 Uiso 1 1 calc R U . . .
C00K C 0.0933(3) 0.5655(6) 0.3000(4) 0.0501(17) Uani 1 1 d . . . . .
H00K H 0.084448 0.477024 0.303578 0.060 Uiso 1 1 calc R U . . .
C00L C 0.3911(4) 0.4256(6) 0.9007(4) 0.061(2) Uani 1 1 d . . . . .
H00L H 0.411638 0.359897 0.938049 0.073 Uiso 1 1 calc R U . . .
C00M C 0.4343(4) 0.1443(7) 0.6222(4) 0.067(2) Uani 1 1 d . . . . .
H00M H 0.466084 0.081480 0.615735 0.080 Uiso 1 1 calc R U . . .
C00N C 0.1947(3) 0.3683(6) 0.6591(3) 0.0427(16) Uani 1 1 d . . . . .
C00O C 0.2137(3) 0.2609(7) 0.4010(4) 0.0580(19) Uani 1 1 d . . . . .
H00O H 0.251676 0.272894 0.382072 0.070 Uiso 1 1 calc R U . . .
C00P C 0.3433(4) 0.5119(6) 0.2884(5) 0.061(2) Uani 1 1 d . . . . .
H00P H 0.334771 0.528471 0.235015 0.073 Uiso 1 1 calc R U . . .
C00Q C 0.1286(4) 0.4370(6) 0.6343(4) 0.060(2) Uani 1 1 d . . . . .
H00Q H 0.128576 0.524272 0.620208 0.072 Uiso 1 1 calc R U . . .
C00R C 0.3100(3) 0.2185(6) 0.5977(4) 0.0482(16) Uani 1 1 d . . . . .
H00R H 0.258763 0.207184 0.573337 0.058 Uiso 1 1 calc R U . . .
C00S C 0.4114(4) 0.4641(6) 0.3392(6) 0.068(2) Uani 1 1 d . . . . .
H00S H 0.449504 0.450732 0.320494 0.081 Uiso 1 1 calc R U . . .
C00T C 0.0445(4) 0.6375(8) 0.2377(4) 0.063(2) Uani 1 1 d . . . . .
H00T H 0.002789 0.598448 0.199847 0.075 Uiso 1 1 calc R U . . .
C00U C 0.4162(4) 0.3455(6) 0.6794(4) 0.0549(19) Uani 1 1 d . . . . .
H00U H 0.435814 0.418496 0.710826 0.066 Uiso 1 1 calc R U . . .
C00V C 0.4635(4) 0.2539(7) 0.6666(4) 0.061(2) Uani 1 1 d . . . . .
H00V H 0.514744 0.266885 0.687988 0.073 Uiso 1 1 calc R U . . .
C00W C 0.1299(3) 0.3474(7) 0.4548(4) 0.0561(18) Uani 1 1 d . . . . .
H00W H 0.110176 0.417749 0.472646 0.067 Uiso 1 1 calc R U . . .
C00X C 0.1317(5) 0.1193(8) 0.4297(5) 0.076(2) Uani 1 1 d . . . . .
H00X H 0.114072 0.035159 0.430440 0.091 Uiso 1 1 calc R U . . .
C00Y C 0.1015(4) 0.2202(9) 0.4563(4) 0.074(2) Uani 1 1 d . . . . .
H00Y H 0.063442 0.206303 0.474848 0.089 Uiso 1 1 calc R U . . .
C00Z C 0.1871(5) 0.1395(7) 0.4021(4) 0.077(2) Uani 1 1 d . . . . .
H00Z H 0.206748 0.069448 0.383839 0.093 Uiso 1 1 calc R U . . .
C010 C 0.4224(4) 0.4367(6) 0.4167(5) 0.068(2) Uani 1 1 d . . . . .
H010 H 0.467819 0.402774 0.450721 0.081 Uiso 1 1 calc R U . . .
C011 C 0.0584(4) 0.7672(8) 0.2325(4) 0.063(2) Uani 1 1 d . . . . .
H011 H 0.026707 0.815724 0.189721 0.076 Uiso 1 1 calc R U . . .
C012 C 0.1911(4) 0.2390(6) 0.6787(4) 0.0566(18) Uani 1 1 d . . . . .
H012 H 0.234572 0.189849 0.696874 0.068 Uiso 1 1 calc R U . . .
C013 C 0.1251(5) 0.1802(7) 0.6724(4) 0.077(2) Uani 1 1 d . . . . .
H013 H 0.124422 0.092638 0.685442 0.092 Uiso 1 1 calc R U . . .
C014 C 0.0628(4) 0.3805(9) 0.6297(5) 0.087(3) Uani 1 1 d . . . . .
H014 H 0.019595 0.430284 0.614808 0.105 Uiso 1 1 calc R U . . .
C015 C 0.0608(5) 0.2512(10) 0.6469(5) 0.089(3) Uani 1 1 d . . . . .
H015 H 0.015977 0.211774 0.641385 0.107 Uiso 1 1 calc R U . . .

loop_
_atom_site_aniso_label
_atom_site_aniso_U_11
_atom_site_aniso_U_22
_atom_site_aniso_U_33
_atom_site_aniso_U_23
_atom_site_aniso_U_13
_atom_site_aniso_U_12
I001 0.0686(4) 0.0603(3) 0.0670(4) 0.0000(3) 0.0248(3) -0.0113(3)
I002 0.1113(5) 0.0751(4) 0.0958(5) 0.0221(3) 0.0570(4) 0.0456(3)
Fe03 0.0524(6) 0.0407(6) 0.0397(6) 0.0032(5) 0.0155(5) 0.0059(5)
P04 0.0415(11) 0.0386(10) 0.0406(12) 0.0012(9) 0.0117(9) 0.0004(8)
P05 0.0469(11) 0.0373(10) 0.0401(12) 0.0014(8) 0.0179(9) 0.0044(8)
C006 0.040(4) 0.049(4) 0.031(4) -0.003(3) 0.019(3) 0.005(3)
C007 0.055(5) 0.039(4) 0.053(6) -0.011(3) 0.021(4) -0.012(3)
C008 0.031(4) 0.032(4) 0.040(4) 0.001(3) 0.017(3) 0.000(3)
C009 0.038(5) 0.060(5) 0.058(5) -0.006(4) 0.016(4) 0.003(4)
C00A 0.044(4) 0.033(4) 0.040(4) 0.005(3) 0.017(4) 0.004(3)
C00B 0.058(5) 0.049(5) 0.049(5) 0.002(4) 0.010(4) 0.006(4)
C00C 0.060(5) 0.025(4) 0.039(5) -0.006(3) 0.015(4) -0.004(3)
C00D 0.082(6) 0.037(4) 0.048(5) -0.007(4) 0.024(4) 0.006(4)
C00E 0.080(5) 0.037(4) 0.045(5) 0.001(4) 0.018(4) -0.001(4)
C00F 0.044(4) 0.046(4) 0.030(4) 0.002(3) 0.008(3) -0.007(3)
C00G 0.064(5) 0.064(5) 0.037(5) -0.006(4) 0.024(4) -0.008(4)
C00H 0.056(5) 0.046(5) 0.046(5) 0.005(4) 0.016(4) 0.008(3)
C00I 0.102(7) 0.041(5) 0.053(6) 0.004(4) 0.027(5) 0.010(4)
C00J 0.086(6) 0.065(5) 0.046(5) -0.013(4) 0.021(5) 0.013(5)
C00K 0.046(5) 0.051(4) 0.047(5) 0.002(4) 0.010(4) 0.008(4)
C00L 0.100(6) 0.045(5) 0.036(5) 0.008(4) 0.025(5) 0.010(4)
C00M 0.064(6) 0.067(5) 0.074(6) -0.002(5) 0.030(5) 0.027(5)
C00N 0.045(5) 0.045(4) 0.041(4) -0.005(3) 0.020(4) 0.004(3)
C00O 0.064(5) 0.041(5) 0.065(5) -0.007(4) 0.020(4) -0.007(4)
C00P 0.067(6) 0.060(5) 0.071(6) -0.018(4) 0.044(5) -0.017(4)
C00Q 0.061(5) 0.050(4) 0.077(6) -0.006(4) 0.037(5) 0.002(4)
C00R 0.046(4) 0.051(4) 0.043(5) -0.005(4) 0.012(3) 0.008(4)
C00S 0.041(5) 0.055(5) 0.114(8) -0.036(5) 0.036(5) -0.018(4)
C00T 0.056(5) 0.068(5) 0.046(5) 0.004(4) -0.001(4) 0.014(4)
C00U 0.052(5) 0.058(5) 0.057(5) -0.012(4) 0.023(4) -0.005(4)
C00V 0.042(4) 0.071(5) 0.073(6) -0.012(4) 0.025(4) 0.002(4)
C00W 0.052(5) 0.066(5) 0.043(5) 0.007(4) 0.010(4) 0.001(4)
C00X 0.087(7) 0.050(5) 0.055(6) 0.007(4) -0.013(5) -0.020(5)
C00Y 0.071(5) 0.090(6) 0.048(5) 0.010(5) 0.006(4) -0.041(5)
C00Z 0.096(7) 0.047(5) 0.069(6) -0.014(4) 0.008(5) -0.007(5)
C010 0.047(5) 0.065(5) 0.079(7) -0.011(5) 0.010(5) 0.002(4)
C011 0.055(5) 0.081(6) 0.041(5) 0.001(5) 0.003(4) 0.019(4)
C012 0.068(5) 0.054(5) 0.051(5) 0.010(4) 0.025(4) 0.003(4)
C013 0.094(7) 0.073(6) 0.079(7) 0.005(4) 0.050(6) -0.031(5)
C014 0.066(6) 0.082(6) 0.128(8) -0.018(6) 0.053(6) -0.002(5)
C015 0.068(6) 0.119(8) 0.099(8) -0.022(6) 0.052(6) -0.019(6)

loop_
_atom_type_symbol
_atom_type_description
_atom_type_scat_dispersion_real
_atom_type_scat_dispersion_imag
_atom_type_scat_source
C C 0.0033 0.0016 'International Tables Vol C Tables 4.2.6.8 and 6.1.1.4'
H H 0.0000 0.0000 'International Tables Vol C Tables 4.2.6.8 and 6.1.1.4'
Fe Fe 0.3463 0.8444 'International Tables Vol C Tables 4.2.6.8 and 6.1.1.4'
I I -0.4742 1.8119 'International Tables Vol C Tables 4.2.6.8 and 6.1.1.4'
P P 0.1023 0.0942 'International Tables Vol C Tables 4.2.6.8 and 6.1.1.4'

loop_
_exptl_crystal_face_index_h
_exptl_crystal_face_index_k
_exptl_crystal_face_index_l
_exptl_crystal_face_perp_dist
2 8 1 0.1020
-3 1 10 0.0120
1 -6 -7 0.1190
7 0 -1 0.0280
-3 -1 1 0.0690
-6 0 1 0.0100
-4 1 0 0.0420
1 0 -3 0.0660

loop_
_geom_angle_atom_site_label_1
_geom_angle_atom_site_label_2
_geom_angle_atom_site_label_3
_geom_angle
_geom_angle_site_symmetry_1
_geom_angle_site_symmetry_3
_geom_angle_publ_flag
I001 Fe03 I002 116.37(4) . . ?
P04 Fe03 I001 109.16(5) . . ?
P04 Fe03 I002 109.61(5) . . ?
P05 Fe03 I001 104.58(5) . . ?
P05 Fe03 I002 112.46(5) . . ?
P05 Fe03 P04 103.84(6) . . ?
C006 P04 Fe03 112.5(2) . . ?
C006 P04 C00C 103.8(3) . . ?
C00C P04 Fe03 116.1(2) . . ?
C00F P04 Fe03 115.61(19) . . ?
C00F P04 C006 103.7(3) . . ?
C00F P04 C00C 103.6(3) . . ?
C008 P05 Fe03 115.45(19) . . ?
C008 P05 C00A 102.6(3) . . ?
C008 P05 C00N 102.9(2) . . ?
C00A P05 Fe03 110.05(18) . . ?
C00N P05 Fe03 117.6(2) . . ?
C00N P05 C00A 106.8(3) . . ?
C00B C006 P04 116.9(5) . . ?
C00K C006 P04 123.3(5) . . ?
C00K C006 C00B 119.6(6) . . ?
C00C C007 H007 119.7 . . ?
C00P C007 H007 119.7 . . ?
C00P C007 C00C 120.7(7) . . ?
C00E C008 P05 122.1(5) . . ?
C00E C008 C00H 116.8(6) . . ?
C00H C008 P05 121.0(5) . . ?
C00C C009 H009 120.1 . . ?
C00C C009 C010 119.9(7) . . ?
C010 C009 H009 120.1 . . ?
C00R C00A P05 121.8(5) . . ?
C00R C00A C00U 119.8(5) . . ?
C00U C00A P05 118.3(5) . . ?
C006 C00B H00B 121.1 . . ?
C00I C00B C006 117.8(6) . . ?
C00I C00B H00B 121.1 . . ?
C007 C00C P04 121.8(5) . . ?
C009 C00C P04 118.3(5) . . ?
C009 C00C C007 119.9(6) . . ?
C00G C00D H00D 119.9 . . ?
C00G C00D C00H 120.2(6) . . ?
C00H C00D H00D 119.9 . . ?
C008 C00E H00E 119.8 . . ?
C00L C00E C008 120.3(6) . . ?
C00L C00E H00E 119.8 . . ?
C00O C00F P04 122.7(5) . . ?
C00W C00F P04 119.2(5) . . ?
C00W C00F C00O 117.9(6) . . ?
C00D C00G H00G 120.4 . . ?
C00D C00G C00L 119.3(7) . . ?
C00L C00G H00G 120.4 . . ?
C008 C00H H00H 119.2 . . ?
C00D C00H C008 121.7(6) . . ?
C00D C00H H00H 119.2 . . ?
C00B C00I H00I 119.3 . . ?
C011 C00I C00B 121.3(6) . . ?
C011 C00I H00I 119.3 . . ?
C00M C00J H00J 120.0 . . ?
C00M C00J C00R 120.0(7) . . ?
C00R C00J H00J 120.0 . . ?
C006 C00K H00K 119.4 . . ?
C006 C00K C00T 121.1(6) . . ?
C00T C00K H00K 119.4 . . ?
C00E C00L C00G 121.7(6) . . ?
C00E C00L H00L 119.2 . . ?
C00G C00L H00L 119.2 . . ?
C00J C00M H00M 119.5 . . ?
C00V C00M C00J 120.9(6) . . ?
C00V C00M H00M 119.5 . . ?
C00Q C00N P05 118.8(5) . . ?
C012 C00N P05 125.0(5) . . ?
C012 C00N C00Q 116.2(6) . . ?
C00F C00O H00O 119.1 . . ?
C00Z C00O C00F 121.7(6) . . ?
C00Z C00O H00O 119.1 . . ?
C007 C00P H00P 120.2 . . ?
C007 C00P C00S 119.6(7) . . ?
C00S C00P H00P 120.2 . . ?
C00N C00Q H00Q 119.0 . . ?
C014 C00Q C00N 122.1(7) . . ?
C014 C00Q H00Q 119.0 . . ?
C00A C00R C00J 119.6(6) . . ?
C00A C00R H00R 120.2 . . ?
C00J C00R H00R 120.2 . . ?
C00P C00S H00S 120.2 . . ?
C010 C00S C00P 119.6(7) . . ?
C010 C00S H00S 120.2 . . ?
C00K C00T H00T 120.5 . . ?
C011 C00T C00K 119.0(7) . . ?
C011 C00T H00T 120.5 . . ?
C00A C00U H00U 120.1 . . ?
C00V C00U C00A 119.8(6) . . ?
C00V C00U H00U 120.1 . . ?
C00M C00V C00U 119.7(6) . . ?
C00M C00V H00V 120.1 . . ?
C00U C00V H00V 120.1 . . ?
C00F C00W H00W 119.5 . . ?
C00F C00W C00Y 121.0(6) . . ?
C00Y C00W H00W 119.5 . . ?
C00Y C00X H00X 119.5 . . ?
C00Z C00X H00X 119.5 . . ?
C00Z C00X C00Y 121.1(7) . . ?
C00W C00Y H00Y 121.0 . . ?
C00X C00Y C00W 118.1(7) . . ?
C00X C00Y H00Y 121.0 . . ?
C00O C00Z C00X 120.3(7) . . ?
C00O C00Z H00Z 119.9 . . ?
C00X C00Z H00Z 119.9 . . ?
C009 C010 H010 119.8 . . ?
C00S C010 C009 120.3(7) . . ?
C00S C010 H010 119.8 . . ?
C00I C011 C00T 121.1(7) . . ?
C00I C011 H011 119.5 . . ?
C00T C011 H011 119.5 . . ?
C00N C012 H012 118.9 . . ?
C013 C012 C00N 122.3(6) . . ?
C013 C012 H012 118.9 . . ?
C012 C013 H013 120.2 . . ?
C015 C013 C012 119.7(7) . . ?
C015 C013 H013 120.2 . . ?
C00Q C014 H014 120.0 . . ?
C015 C014 C00Q 120.0(8) . . ?
C015 C014 H014 120.0 . . ?
C013 C015 C014 119.6(8) . . ?
C013 C015 H015 120.2 . . ?
C014 C015 H015 120.2 . . ?

loop_
_geom_bond_atom_site_label_1
_geom_bond_atom_site_label_2
_geom_bond_distance
_geom_bond_site_symmetry_2
_geom_bond_publ_flag
I001 Fe03 2.5617(11) . ?
I002 Fe03 2.5729(10) . ?
Fe03 P04 2.4927(19) . ?
Fe03 P05 2.4702(18) . ?
P04 C006 1.826(6) . ?
P04 C00C 1.837(6) . ?
P04 C00F 1.818(6) . ?
P05 C008 1.812(6) . ?
P05 C00A 1.827(5) . ?
P05 C00N 1.824(6) . ?
C006 C00B 1.403(7) . ?
C006 C00K 1.373(7) . ?
C007 H007 0.9300 . ?
C007 C00C 1.377(8) . ?
C007 C00P 1.368(7) . ?
C008 C00E 1.379(8) . ?
C008 C00H 1.391(7) . ?
C009 H009 0.9300 . ?
C009 C00C 1.355(7) . ?
C009 C010 1.391(8) . ?
C00A C00R 1.386(7) . ?
C00A C00U 1.404(7) . ?
C00B H00B 0.9300 . ?
C00B C00I 1.394(8) . ?
C00D H00D 0.9300 . ?
C00D C00G 1.334(8) . ?
C00D C00H 1.357(8) . ?
C00E H00E 0.9300 . ?
C00E C00L 1.343(8) . ?
C00F C00O 1.384(7) . ?
C00F C00W 1.368(7) . ?
C00G H00G 0.9300 . ?
C00G C00L 1.369(7) . ?
C00H H00H 0.9300 . ?
C00I H00I 0.9300 . ?
C00I C011 1.350(8) . ?
C00J H00J 0.9300 . ?
C00J C00M 1.381(8) . ?
C00J C00R 1.394(7) . ?
C00K H00K 0.9300 . ?
C00K C00T 1.380(8) . ?
C00L H00L 0.9300 . ?
C00M H00M 0.9300 . ?
C00M C00V 1.373(8) . ?
C00N C00Q 1.382(7) . ?
C00N C012 1.383(7) . ?
C00O H00O 0.9300 . ?
C00O C00Z 1.351(8) . ?
C00P H00P 0.9300 . ?
C00P C00S 1.384(9) . ?
C00Q H00Q 0.9300 . ?
C00Q C014 1.376(8) . ?
C00R H00R 0.9300 . ?
C00S H00S 0.9300 . ?
C00S C010 1.364(9) . ?
C00T H00T 0.9300 . ?
C00T C011 1.368(8) . ?
C00U H00U 0.9300 . ?
C00U C00V 1.392(7) . ?
C00V H00V 0.9300 . ?
C00W H00W 0.9300 . ?
C00W C00Y 1.420(8) . ?
C00X H00X 0.9300 . ?
C00X C00Y 1.362(9) . ?
C00X C00Z 1.360(8) . ?
C00Y H00Y 0.9300 . ?
C00Z H00Z 0.9300 . ?
C010 H010 0.9300 . ?
C011 H011 0.9300 . ?
C012 H012 0.9300 . ?
C012 C013 1.379(8) . ?
C013 H013 0.9300 . ?
C013 C015 1.365(9) . ?
C014 H014 0.9300 . ?
C014 C015 1.366(9) . ?
C015 H015 0.9300 . ?

loop_
_geom_torsion_atom_site_label_1
_geom_torsion_atom_site_label_2
_geom_torsion_atom_site_label_3
_geom_torsion_atom_site_label_4
_geom_torsion
_geom_torsion_site_symmetry_1
_geom_torsion_site_symmetry_2
_geom_torsion_site_symmetry_3
_geom_torsion_site_symmetry_4
_geom_torsion_publ_flag
Fe03 P04 C006 C00B 48.8(4) . . . . ?
Fe03 P04 C006 C00K -135.6(5) . . . . ?
Fe03 P04 C00C C007 -136.7(4) . . . . ?
Fe03 P04 C00C C009 46.7(5) . . . . ?
Fe03 P04 C00F C00O -125.1(5) . . . . ?
Fe03 P04 C00F C00W 49.5(5) . . . . ?
Fe03 P05 C008 C00E -160.6(4) . . . . ?
Fe03 P05 C008 C00H 20.1(5) . . . . ?
Fe03 P05 C00A C00R -97.4(5) . . . . ?
Fe03 P05 C00A C00U 81.1(5) . . . . ?
Fe03 P05 C00N C00Q -26.9(5) . . . . ?
Fe03 P05 C00N C012 151.7(5) . . . . ?
P04 C006 C00B C00I 173.5(4) . . . . ?
P04 C006 C00K C00T -173.9(4) . . . . ?
P04 C00F C00O C00Z 174.4(5) . . . . ?
P04 C00F C00W C00Y -174.6(5) . . . . ?
P05 C008 C00E C00L -178.2(5) . . . . ?
P05 C008 C00H C00D 178.2(4) . . . . ?
P05 C00A C00R C00J -179.7(4) . . . . ?
P05 C00A C00U C00V -178.8(4) . . . . ?
P05 C00N C00Q C014 179.0(5) . . . . ?
P05 C00N C012 C013 -177.2(5) . . . . ?
C006 P04 C00C C007 -12.6(5) . . . . ?
C006 P04 C00C C009 170.7(5) . . . . ?
C006 P04 C00F C00O 111.2(5) . . . . ?
C006 P04 C00F C00W -74.2(5) . . . . ?
C006 C00B C00I C011 0.7(10) . . . . ?
C006 C00K C00T C011 0.7(10) . . . . ?
C007 C00P C00S C010 1.9(10) . . . . ?
C008 P05 C00A C00R 139.2(5) . . . . ?
C008 P05 C00A C00U -42.3(5) . . . . ?
C008 P05 C00N C00Q 101.2(5) . . . . ?
C008 P05 C00N C012 -80.2(6) . . . . ?
C008 C00E C00L C00G -1.0(10) . . . . ?
C00A P05 C008 C00E -40.9(5) . . . . ?
C00A P05 C008 C00H 139.9(4) . . . . ?
C00A P05 C00N C00Q -151.1(5) . . . . ?
C00A P05 C00N C012 27.5(6) . . . . ?
C00A C00U C00V C00M -2.0(9) . . . . ?
C00B C006 C00K C00T 1.5(9) . . . . ?
C00B C00I C011 C00T 1.5(11) . . . . ?
C00C P04 C006 C00B -77.5(5) . . . . ?
C00C P04 C006 C00K 98.0(5) . . . . ?
C00C P04 C00F C00O 3.1(6) . . . . ?
C00C P04 C00F C00W 177.7(5) . . . . ?
C00C C007 C00P C00S -1.1(9) . . . . ?
C00C C009 C010 C00S 0.0(10) . . . . ?
C00D C00G C00L C00E 0.9(10) . . . . ?
C00E C008 C00H C00D -1.1(8) . . . . ?
C00F P04 C006 C00B 174.5(4) . . . . ?
C00F P04 C006 C00K -10.0(6) . . . . ?
C00F P04 C00C C007 95.4(5) . . . . ?
C00F P04 C00C C009 -81.2(5) . . . . ?
C00F C00O C00Z C00X -0.1(11) . . . . ?
C00F C00W C00Y C00X 0.0(10) . . . . ?
C00G C00D C00H C008 1.0(9) . . . . ?
C00H C008 C00E C00L 1.1(9) . . . . ?
C00H C00D C00G C00L -0.9(9) . . . . ?
C00J C00M C00V C00U 2.8(10) . . . . ?
C00K C006 C00B C00I -2.2(8) . . . . ?
C00K C00T C011 C00I -2.2(10) . . . . ?
C00M C00J C00R C00A -1.1(9) . . . . ?
C00N P05 C008 C00E 69.9(5) . . . . ?
C00N P05 C008 C00H -109.3(5) . . . . ?
C00N P05 C00A C00R 31.4(6) . . . . ?
C00N P05 C00A C00U -150.2(5) . . . . ?
C00N C00Q C014 C015 -2.6(11) . . . . ?
C00N C012 C013 C015 -0.9(10) . . . . ?
C00O C00F C00W C00Y 0.3(9) . . . . ?
C00P C007 C00C P04 -176.8(4) . . . . ?
C00P C007 C00C C009 -0.2(9) . . . . ?
C00P C00S C010 C009 -1.4(10) . . . . ?
C00Q C00N C012 C013 1.4(9) . . . . ?
C00Q C014 C015 C013 3.1(12) . . . . ?
C00R C00A C00U C00V -0.3(9) . . . . ?
C00R C00J C00M C00V -1.3(10) . . . . ?
C00U C00A C00R C00J 1.9(8) . . . . ?
C00W C00F C00O C00Z -0.2(10) . . . . ?
C00Y C00X C00Z C00O 0.4(12) . . . . ?
C00Z C00X C00Y C00W -0.4(11) . . . . ?
C010 C009 C00C P04 177.4(5) . . . . ?
C010 C009 C00C C007 0.8(9) . . . . ?
C012 C00N C00Q C014 0.3(9) . . . . ?
C012 C013 C015 C014 -1.4(11) . . . . ?
